data_4306988
loop_
_publ_author_name
'Jianfeng Li'
'Bruce C. Noll'
'Charles E. Schulz'
'W. Robert Scheidt'

_publ_section_title
;
New Insights on the Electronic and Molecular Structure of Cyanide-Ligated
Iron(III) Porphyrinates
;
_journal_name_full 'Inorganic Chemistry'
_journal_page_first 2286
_journal_page_last 2298
_journal_paper_doi 10.1021/ic061463u
_journal_volume 46
_journal_year 2007
_chemical_formula_moiety 'C61 H58 Fe N7, C H Cl3, 0.8(C H Cl3)'
_chemical_formula_sum 'C62.8 H59.8 Cl5.4 Fe N7'
_chemical_formula_weight 1159.86
_chemical_name_common '[Fe(TMP)(CN)(1-MeIm)]'
_chemical_name_systematic
; 
 ? 
;
_space_group_IT_number 14
_space_group_name_Hall '-P 2yn'
_symmetry_cell_setting monoclinic
_symmetry_space_group_name_Hall '-P 2yn'
_symmetry_space_group_name_H-M 'P 1 21/n 1'
_atom_sites_solution_hydrogens geom
_atom_sites_solution_primary direct
_atom_sites_solution_secondary difmap
_audit_creation_method SHELXL-97
_cell_angle_alpha 90.00
_cell_angle_beta 99.0320(10)
_cell_angle_gamma 90.00
_cell_formula_units_Z 4
_cell_length_a 16.4839(2)
_cell_length_b 17.6960(3)
_cell_length_c 20.0081(3)
_cell_measurement_temperature 100(2)
_cell_measurement_theta_max 26.34
_cell_measurement_theta_min 2.30
_cell_volume 5763.98(15)
_computing_cell_refinement 'Brucker APEX2/SAINT'
_computing_data_collection 'Brucker APEX2'
_computing_data_reduction 'Brucker SAINT/SHELXTL'
_computing_molecular_graphics Ortep3
_computing_publication_material SHELXL-97
_computing_structure_refinement 'SHELXL-97 (Sheldrick, 1997)'
_computing_structure_solution 'SHELXS-97 (Sheldrick, 1990)'
_diffrn_ambient_temperature 100(2)
_diffrn_measured_fraction_theta_full 0.994
_diffrn_measured_fraction_theta_max 0.994
_diffrn_measurement_device_type 'Bruker Smart Apex CCD area detector'
_diffrn_measurement_method '\f and \w scans'
_diffrn_radiation_monochromator graphite
_diffrn_radiation_source 'fine-focus sealed tube'
_diffrn_radiation_type MoK\a
_diffrn_radiation_wavelength 0.71073
_diffrn_reflns_av_R_equivalents 0.0672
_diffrn_reflns_av_sigmaI/netI 0.1143
_diffrn_reflns_limit_h_max 19
_diffrn_reflns_limit_h_min -20
_diffrn_reflns_limit_k_max 22
_diffrn_reflns_limit_k_min -20
_diffrn_reflns_limit_l_max 25
_diffrn_reflns_limit_l_min -24
_diffrn_reflns_number 51896
_diffrn_reflns_theta_full 26.62
_diffrn_reflns_theta_max 26.62
_diffrn_reflns_theta_min 1.49
_exptl_absorpt_coefficient_mu 0.558
_exptl_absorpt_correction_T_max 0.9110
_exptl_absorpt_correction_T_min 0.8459
_exptl_absorpt_correction_type multi-scan
_exptl_absorpt_process_details '(SADABS; Sheldrick, 1996)'
_exptl_crystal_colour black
_exptl_crystal_density_diffrn 1.337
_exptl_crystal_density_method 'not measured'
_exptl_crystal_description plate
_exptl_crystal_F_000 2414
_exptl_crystal_size_max 0.31
_exptl_crystal_size_mid 0.24
_exptl_crystal_size_min 0.17
_refine_diff_density_max 1.479
_refine_diff_density_min -0.699
_refine_diff_density_rms 0.080
_refine_ls_extinction_method none
_refine_ls_goodness_of_fit_ref 0.923
_refine_ls_hydrogen_treatment constr
_refine_ls_matrix_type full
_refine_ls_number_parameters 728
_refine_ls_number_reflns 12045
_refine_ls_number_restraints 160
_refine_ls_restrained_S_all 0.972
_refine_ls_R_factor_all 0.0896
_refine_ls_R_factor_gt 0.0513
_refine_ls_shift/su_max 0.001
_refine_ls_shift/su_mean 0.000
_refine_ls_structure_factor_coef Fsqd
_refine_ls_weighting_details 'calc w=1/[\s^2^(Fo^2^)+(0.0664P)^2^+0.0000P] where P=(Fo^2^+2Fc^2^)/3'
_refine_ls_weighting_scheme calc
_refine_ls_wR_factor_gt 0.1221
_refine_ls_wR_factor_ref 0.1292
_reflns_number_gt 6964
_reflns_number_total 12045
_reflns_threshold_expression >2sigma(I)
_cod_data_source_file ic061463usi20060803_031131.cif
_cod_data_source_block bcn1111
_cod_original_formula_sum 'C62.80 H59.80 Cl5.40 Fe N7'
_cod_database_code 4306988

loop_
_symmetry_equiv_pos_as_xyz
'x, y, z'
'-x+1/2, y+1/2, -z+1/2'
'-x, -y, -z'
'x-1/2, -y-1/2, z-1/2'

loop_
_atom_site_label
_atom_site_type_symbol
_atom_site_fract_x
_atom_site_fract_y
_atom_site_fract_z
_atom_site_U_iso_or_equiv
_atom_site_adp_type
_atom_site_occupancy
_atom_site_symmetry_multiplicity
_atom_site_calc_flag
_atom_site_refinement_flags
_atom_site_disorder_assembly
_atom_site_disorder_group
Fe1 Fe 0.65255(2) 0.71570(2) 0.64925(2) 0.01294(12) Uani 1 1 d . . .
N1 N 0.56209(14) 0.75419(13) 0.69374(12) 0.0133(6) Uani 1 1 d . . .
N2 N 0.71171(14) 0.68403(13) 0.73937(12) 0.0134(6) Uani 1 1 d . . .
N3 N 0.74335(14) 0.67751(13) 0.60472(12) 0.0130(6) Uani 1 1 d . . .
N4 N 0.59433(13) 0.74836(13) 0.55933(12) 0.0124(6) Uani 1 1 d . . .
N5 N 0.56549(16) 0.56103(15) 0.64080(13) 0.0228(7) Uani 1 1 d . . .
N6 N 0.70771(14) 0.81828(14) 0.65964(12) 0.0153(6) Uani 1 1 d . . .
N7 N 0.77196(15) 0.91915(14) 0.70597(12) 0.0171(6) Uani 1 1 d . . .
C(A1 C 0.49600(17) 0.79671(17) 0.66437(15) 0.0158(7) Uani 1 1 d . . .
C(A2 C 0.54897(17) 0.74028(17) 0.75917(15) 0.0160(7) Uani 1 1 d . . .
C(A3 C 0.68089(18) 0.67932(17) 0.79955(15) 0.0152(7) Uani 1 1 d . . .
C(A4 C 0.79194(17) 0.65987(16) 0.75359(15) 0.0138(7) Uani 1 1 d . . .
C(A5 C 0.81865(17) 0.65229(17) 0.63655(15) 0.0154(7) Uani 1 1 d . . .
C(A6 C 0.74492(17) 0.66921(17) 0.53621(15) 0.0150(7) Uani 1 1 d . . .
C(A7 C 0.61637(17) 0.73517(16) 0.49674(14) 0.0127(7) Uani 1 1 d . . .
C(A8 C 0.52515(17) 0.79302(17) 0.54811(15) 0.0142(7) Uani 1 1 d . . .
C(B1 C 0.44278(17) 0.81217(18) 0.71287(15) 0.0174(7) Uani 1 1 d . . .
H(B1 H 0.3944 0.8422 0.7057 0.021 Uiso 1 1 calc R . .
C(B2 C 0.47420(17) 0.77594(17) 0.77072(16) 0.0189(7) Uani 1 1 d . . .
H(B2 H 0.4511 0.7744 0.8113 0.023 Uiso 1 1 calc R . .
C(B3 C 0.74350(17) 0.65250(17) 0.85211(15) 0.0166(7) Uani 1 1 d . . .
H(B3 H 0.7378 0.6437 0.8980 0.020 Uiso 1 1 calc R . .
C(B4 C 0.81192(18) 0.64216(17) 0.82410(15) 0.0179(7) Uani 1 1 d . . .
H(B4 H 0.8639 0.6261 0.8470 0.021 Uiso 1 1 calc R . .
C(B5 C 0.86747(18) 0.62786(18) 0.58739(15) 0.0185(7) Uani 1 1 d . . .
H(B5 H 0.9223 0.6095 0.5964 0.022 Uiso 1 1 calc R . .
C(B6 C 0.82107(18) 0.63585(17) 0.52588(16) 0.0190(7) Uani 1 1 d . . .
H(B6 H 0.8362 0.6219 0.4836 0.023 Uiso 1 1 calc R . .
C(B7 C 0.55901(17) 0.77261(17) 0.44520(15) 0.0174(7) Uani 1 1 d . . .
H(B7 H 0.5599 0.7720 0.3978 0.021 Uiso 1 1 calc R . .
C(B8 C 0.50401(18) 0.80860(17) 0.47719(15) 0.0173(7) Uani 1 1 d . . .
H(B8 H 0.4594 0.8388 0.4565 0.021 Uiso 1 1 calc R . .
C(M1 C 0.60264(17) 0.70245(17) 0.80898(15) 0.0144(7) Uani 1 1 d . . .
C(M2 C 0.84439(17) 0.64767(16) 0.70647(15) 0.0143(7) Uani 1 1 d . . .
C(M3 C 0.68513(17) 0.69544(16) 0.48411(14) 0.0130(7) Uani 1 1 d . . .
C(M4 C 0.47925(17) 0.81822(17) 0.59671(15) 0.0159(7) Uani 1 1 d . . .
C1 C 0.57497(18) 0.68825(18) 0.87612(15) 0.0176(7) Uani 1 1 d U . .
C2 C 0.53484(18) 0.62146(18) 0.88736(16) 0.0218(7) Uani 1 1 d U . .
C3 C 0.5201(2) 0.5604(2) 0.83364(18) 0.0364(9) Uani 1 1 d U . .
H3A H 0.5692 0.5287 0.8361 0.055 Uiso 1 1 calc R . .
H3B H 0.5083 0.5839 0.7888 0.055 Uiso 1 1 calc R . .
H3C H 0.4733 0.5292 0.8413 0.055 Uiso 1 1 calc R . .
C4 C 0.50684(19) 0.61038(19) 0.94909(16) 0.0247(8) Uani 1 1 d U . .
H4 H 0.4800 0.5644 0.9567 0.030 Uiso 1 1 calc R . .
C5 C 0.51724(19) 0.6645(2) 0.99906(17) 0.0266(8) Uani 1 1 d U . .
C6 C 0.4849(2) 0.6525(2) 1.06509(18) 0.0420(10) Uani 1 1 d U . .
H6A H 0.5261 0.6695 1.1028 0.063 Uiso 1 1 calc R . .
H6B H 0.4734 0.5987 1.0705 0.063 Uiso 1 1 calc R . .
H6C H 0.4343 0.6817 1.0646 0.063 Uiso 1 1 calc R . .
C7 C 0.55648(19) 0.7311(2) 0.98719(16) 0.0278(9) Uani 1 1 d . . .
H7 H 0.5637 0.7689 1.0213 0.033 Uiso 1 1 calc R . .
C8 C 0.58589(18) 0.74421(19) 0.92609(16) 0.0220(8) Uani 1 1 d . . .
C9 C 0.6275(2) 0.8181(2) 0.91557(17) 0.0339(9) Uani 1 1 d . . .
H9A H 0.6339 0.8476 0.9575 0.051 Uiso 1 1 calc R . .
H9B H 0.5940 0.8465 0.8792 0.051 Uiso 1 1 calc R . .
H9C H 0.6817 0.8081 0.9031 0.051 Uiso 1 1 calc R . .
C10 C 0.93300(17) 0.62926(18) 0.73125(14) 0.0164(7) Uani 1 1 d . . .
C11 C 0.96045(18) 0.55450(18) 0.73785(15) 0.0195(7) Uani 1 1 d . . .
C12 C 0.90172(19) 0.48915(18) 0.72335(18) 0.0292(9) Uani 1 1 d . . .
H12A H 0.9324 0.4415 0.7293 0.044 Uiso 1 1 calc R . .
H12B H 0.8730 0.4927 0.6767 0.044 Uiso 1 1 calc R . .
H12C H 0.8616 0.4907 0.7546 0.044 Uiso 1 1 calc R . .
C13 C 1.04329(19) 0.54067(19) 0.75934(16) 0.0249(8) Uani 1 1 d . . .
H13 H 1.0618 0.4899 0.7647 0.030 Uiso 1 1 calc R . .
C14 C 1.09976(19) 0.5988(2) 0.77326(16) 0.0260(8) Uani 1 1 d . . .
C15 C 1.19048(19) 0.5826(2) 0.7953(2) 0.0394(10) Uani 1 1 d . . .
H15A H 1.2229 0.6130 0.7682 0.059 Uiso 1 1 calc R . .
H15B H 1.2011 0.5288 0.7887 0.059 Uiso 1 1 calc R . .
H15C H 1.2060 0.5955 0.8432 0.059 Uiso 1 1 calc R . .
C16 C 1.07141(18) 0.67255(19) 0.76689(15) 0.0229(8) Uani 1 1 d . . .
H16 H 1.1094 0.7129 0.7771 0.027 Uiso 1 1 calc R . .
C17 C 0.98871(18) 0.68915(18) 0.74596(15) 0.0187(7) Uani 1 1 d . . .
C18 C 0.96018(19) 0.77007(18) 0.74075(17) 0.0252(8) Uani 1 1 d . . .
H18A H 0.9312 0.7818 0.7786 0.038 Uiso 1 1 calc R . .
H18B H 0.9230 0.7775 0.6980 0.038 Uiso 1 1 calc R . .
H18C H 1.0078 0.8036 0.7422 0.038 Uiso 1 1 calc R . .
C19 C 0.69567(17) 0.68167(17) 0.41183(15) 0.0146(7) Uani 1 1 d . . .
C20 C 0.64464(18) 0.62866(17) 0.37346(15) 0.0173(7) Uani 1 1 d . . .
C21 C 0.5804(2) 0.58541(19) 0.40334(16) 0.0268(8) Uani 1 1 d . . .
H21A H 0.5331 0.6182 0.4057 0.040 Uiso 1 1 calc R . .
H21B H 0.6035 0.5684 0.4490 0.040 Uiso 1 1 calc R . .
H21C H 0.5630 0.5415 0.3749 0.040 Uiso 1 1 calc R . .
C22 C 0.65258(18) 0.61746(18) 0.30549(16) 0.0217(8) Uani 1 1 d . . .
H22 H 0.6185 0.5811 0.2798 0.026 Uiso 1 1 calc R . .
C23 C 0.70843(18) 0.6577(2) 0.27453(15) 0.0229(8) Uani 1 1 d . . .
C24 C 0.7129(2) 0.6458(2) 0.20051(16) 0.0397(10) Uani 1 1 d . . .
H24A H 0.7535 0.6065 0.1957 0.059 Uiso 1 1 calc R . .
H24B H 0.7292 0.6931 0.1809 0.059 Uiso 1 1 calc R . .
H24C H 0.6590 0.6302 0.1768 0.059 Uiso 1 1 calc R . .
C25 C 0.75867(18) 0.70911(19) 0.31379(16) 0.0225(8) Uani 1 1 d . . .
H25 H 0.7980 0.7366 0.2935 0.027 Uiso 1 1 calc R . .
C26 C 0.75372(17) 0.72192(18) 0.38144(15) 0.0177(7) Uani 1 1 d . . .
C27 C 0.81066(19) 0.77924(19) 0.42055(16) 0.0268(8) Uani 1 1 d . . .
H27A H 0.8594 0.7534 0.4443 0.040 Uiso 1 1 calc R . .
H27B H 0.7821 0.8049 0.4535 0.040 Uiso 1 1 calc R . .
H27C H 0.8274 0.8165 0.3891 0.040 Uiso 1 1 calc R . .
C28 C 0.40671(17) 0.86840(18) 0.57489(14) 0.0148(7) Uani 1 1 d . . .
C29 C 0.32747(18) 0.83736(18) 0.55855(15) 0.0177(7) Uani 1 1 d . . .
C30 C 0.31303(19) 0.75340(18) 0.56132(17) 0.0268(8) Uani 1 1 d . . .
H30A H 0.2546 0.7427 0.5469 0.040 Uiso 1 1 calc R . .
H30B H 0.3297 0.7354 0.6078 0.040 Uiso 1 1 calc R . .
H30C H 0.3454 0.7275 0.5312 0.040 Uiso 1 1 calc R . .
C31 C 0.26120(18) 0.88585(18) 0.54088(15) 0.0189(7) Uani 1 1 d . . .
H31 H 0.2076 0.8652 0.5300 0.023 Uiso 1 1 calc R . .
C32 C 0.27124(18) 0.96387(19) 0.53865(15) 0.0197(7) Uani 1 1 d . . .
C33 C 0.19634(19) 1.01487(19) 0.52441(17) 0.0276(8) Uani 1 1 d . . .
H33A H 0.1530 0.9892 0.4935 0.041 Uiso 1 1 calc R . .
H33B H 0.2113 1.0619 0.5036 0.041 Uiso 1 1 calc R . .
H33C H 0.1765 1.0264 0.5669 0.041 Uiso 1 1 calc R . .
C34 C 0.35052(19) 0.99317(19) 0.55369(16) 0.0224(8) Uani 1 1 d . . .
H34 H 0.3583 1.0463 0.5515 0.027 Uiso 1 1 calc R . .
C35 C 0.41855(18) 0.94666(18) 0.57178(15) 0.0183(7) Uani 1 1 d . . .
C36 C 0.50330(18) 0.97986(18) 0.58767(17) 0.0239(8) Uani 1 1 d . . .
H36A H 0.5348 0.9666 0.5517 0.036 Uiso 1 1 calc R . .
H36B H 0.5310 0.9597 0.6309 0.036 Uiso 1 1 calc R . .
H36C H 0.4993 1.0350 0.5908 0.036 Uiso 1 1 calc R . .
C37 C 0.59850(18) 0.61868(18) 0.64166(15) 0.0157(7) Uani 1 1 d . . .
C38 C 0.74130(17) 0.85153(17) 0.71702(15) 0.0158(7) Uani 1 1 d . . .
H38 H 0.7432 0.8296 0.7606 0.019 Uiso 1 1 calc R . .
C39 C 0.7179(2) 0.86891(19) 0.60984(17) 0.0281(9) Uani 1 1 d . . .
H39 H 0.7001 0.8614 0.5628 0.034 Uiso 1 1 calc R . .
C40 C 0.7569(2) 0.9310(2) 0.63763(17) 0.0309(9) Uani 1 1 d . . .
H40 H 0.7711 0.9745 0.6142 0.037 Uiso 1 1 calc R . .
C41 C 0.8158(2) 0.97084(18) 0.75680(16) 0.0246(8) Uani 1 1 d . . .
H41A H 0.7939 0.9656 0.7993 0.037 Uiso 1 1 calc R . .
H41B H 0.8084 1.0230 0.7405 0.037 Uiso 1 1 calc R . .
H41C H 0.8745 0.9583 0.7644 0.037 Uiso 1 1 calc R . .
C42 C 0.37385(18) 0.57772(18) 0.43698(16) 0.0222(8) Uani 1 1 d . . .
H42 H 0.4046 0.5452 0.4086 0.027 Uiso 1 1 calc R . .
Cl1 Cl 0.35260(5) 0.66591(5) 0.39492(4) 0.0270(2) Uani 1 1 d . . .
Cl2 Cl 0.28106(5) 0.53141(5) 0.44616(5) 0.0308(2) Uani 1 1 d . . .
Cl3 Cl 0.43556(5) 0.59150(5) 0.51589(4) 0.0245(2) Uani 1 1 d . . .
C43A C 0.8965(7) 0.4781(5) 0.4064(5) 0.086(3) Uani 0.50 1 d PDU A 1
Cl4A Cl 0.9688(3) 0.4844(3) 0.4781(2) 0.0936(12) Uani 0.33 1 d PDU . 1
Cl5A Cl 0.8891(6) 0.5620(4) 0.3688(4) 0.161(3) Uani 0.33 1 d PDU A 1
Cl6A Cl 0.8180(5) 0.4243(4) 0.4017(3) 0.168(2) Uani 0.33 1 d PDU A 1
C43B C 0.8097(10) 0.4623(8) 0.3941(11) 0.086(3) Uani 0.30 1 d PDU B 2
H43B H 0.8075 0.4712 0.4431 0.103 Uiso 0.30 1 calc PR B 2
Cl4B Cl 0.8511(4) 0.5351(4) 0.3680(3) 0.0936(12) Uani 0.30 1 d PDU B 2
Cl5B Cl 0.7107(5) 0.4297(4) 0.3578(4) 0.161(3) Uani 0.30 1 d PDU B 2
Cl6B Cl 0.8760(6) 0.3791(6) 0.3904(7) 0.168(2) Uani 0.30 1 d PDU B 2
Cl4C Cl 0.9502(5) 0.5455(6) 0.4047(4) 0.0936(12) Uani 0.17 1 d PDU A 3
Cl5C Cl 0.7877(7) 0.4967(7) 0.3863(7) 0.161(3) Uani 0.17 1 d PDU A 3
Cl6C Cl 0.9078(11) 0.3857(8) 0.3925(13) 0.168(2) Uani 0.17 1 d PDU A 3

loop_
_atom_site_aniso_label
_atom_site_aniso_U_11
_atom_site_aniso_U_22
_atom_site_aniso_U_33
_atom_site_aniso_U_23
_atom_site_aniso_U_13
_atom_site_aniso_U_12
Fe1 0.0113(2) 0.0153(3) 0.0121(2) -0.0005(2) 0.00144(17) 0.00013(19)
N1 0.0134(13) 0.0130(14) 0.0137(14) 0.0011(11) 0.0026(11) -0.0007(11)
N2 0.0118(12) 0.0166(15) 0.0118(14) -0.0013(11) 0.0019(10) -0.0009(11)
N3 0.0126(12) 0.0150(15) 0.0113(14) -0.0006(11) 0.0016(10) 0.0007(11)
N4 0.0110(12) 0.0148(15) 0.0111(14) -0.0008(11) 0.0006(10) -0.0015(11)
N5 0.0220(15) 0.0186(17) 0.0266(17) 0.0013(13) -0.0006(12) -0.0017(13)
N6 0.0151(13) 0.0163(15) 0.0149(15) -0.0007(12) 0.0037(11) -0.0010(11)
N7 0.0189(14) 0.0154(15) 0.0160(15) 0.0016(12) 0.0000(11) -0.0025(11)
C(A1 0.0149(15) 0.0181(18) 0.0145(17) -0.0020(14) 0.0026(13) -0.0005(13)
C(A2 0.0164(15) 0.0175(18) 0.0145(18) 0.0011(14) 0.0037(13) -0.0020(13)
C(A3 0.0182(16) 0.0142(18) 0.0139(17) 0.0003(14) 0.0045(13) -0.0022(13)
C(A4 0.0139(15) 0.0133(17) 0.0135(17) 0.0023(14) 0.0000(13) -0.0026(13)
C(A5 0.0127(15) 0.0176(18) 0.0159(17) 0.0014(14) 0.0023(13) 0.0004(13)
C(A6 0.0163(15) 0.0144(18) 0.0149(18) -0.0020(14) 0.0044(13) -0.0025(13)
C(A7 0.0131(15) 0.0143(18) 0.0107(17) -0.0010(13) 0.0020(12) -0.0024(13)
C(A8 0.0131(15) 0.0153(18) 0.0140(17) -0.0004(14) 0.0018(13) -0.0025(13)
C(B1 0.0130(15) 0.0228(19) 0.0166(18) -0.0015(15) 0.0034(13) 0.0026(13)
C(B2 0.0156(15) 0.026(2) 0.0163(18) -0.0005(15) 0.0066(13) 0.0003(14)
C(B3 0.0189(16) 0.0187(18) 0.0121(17) 0.0021(14) 0.0026(13) 0.0016(14)
C(B4 0.0150(15) 0.0220(19) 0.0149(18) -0.0013(15) -0.0031(13) -0.0004(14)
C(B5 0.0135(15) 0.025(2) 0.0176(18) -0.0003(15) 0.0042(13) 0.0037(14)
C(B6 0.0180(16) 0.024(2) 0.0158(18) -0.0037(15) 0.0044(14) 0.0023(14)
C(B7 0.0190(16) 0.023(2) 0.0094(17) 0.0014(14) 0.0015(13) 0.0003(14)
C(B8 0.0167(16) 0.0193(18) 0.0150(17) 0.0015(14) -0.0009(13) 0.0033(14)
C(M1 0.0150(15) 0.0188(19) 0.0105(16) 0.0001(14) 0.0046(12) -0.0026(13)
C(M2 0.0131(15) 0.0144(17) 0.0146(17) -0.0039(14) -0.0005(13) 0.0002(13)
C(M3 0.0128(15) 0.0142(17) 0.0121(17) -0.0022(13) 0.0027(12) -0.0031(12)
C(M4 0.0147(15) 0.0151(18) 0.0176(18) -0.0004(14) 0.0019(13) 0.0001(13)
C1 0.0159(10) 0.0197(11) 0.0173(11) 0.0022(9) 0.0028(8) 0.0016(8)
C2 0.0207(10) 0.0232(11) 0.0217(11) 0.0032(9) 0.0039(8) 0.0017(9)
C3 0.0389(16) 0.0331(17) 0.0391(17) 0.0016(14) 0.0122(14) -0.0048(14)
C4 0.0225(11) 0.0259(11) 0.0261(11) 0.0058(9) 0.0050(9) 0.0007(9)
C5 0.0241(11) 0.0311(12) 0.0252(11) 0.0047(9) 0.0054(9) 0.0015(9)
C6 0.0408(17) 0.0522(18) 0.0349(17) 0.0087(15) 0.0115(14) -0.0004(15)
C7 0.0218(17) 0.046(3) 0.0158(19) -0.0037(17) 0.0036(14) 0.0034(17)
C8 0.0157(16) 0.033(2) 0.0176(19) 0.0079(16) 0.0032(14) 0.0009(15)
C9 0.040(2) 0.044(3) 0.020(2) -0.0114(18) 0.0107(17) -0.0121(19)
C10 0.0138(15) 0.027(2) 0.0090(16) -0.0008(14) 0.0029(13) 0.0020(14)
C11 0.0181(16) 0.024(2) 0.0158(18) -0.0023(15) 0.0005(14) 0.0012(14)
C12 0.0239(18) 0.025(2) 0.037(2) -0.0024(17) -0.0006(16) 0.0040(16)
C13 0.0221(17) 0.028(2) 0.025(2) 0.0010(17) 0.0043(15) 0.0058(16)
C14 0.0175(17) 0.038(2) 0.022(2) 0.0012(17) 0.0010(15) 0.0038(16)
C15 0.0153(18) 0.050(3) 0.050(3) 0.002(2) -0.0029(17) 0.0045(17)
C16 0.0164(16) 0.032(2) 0.0197(19) -0.0004(16) 0.0018(14) -0.0051(15)
C17 0.0177(16) 0.027(2) 0.0115(17) 0.0007(15) 0.0032(13) 0.0000(14)
C18 0.0214(17) 0.029(2) 0.026(2) -0.0013(16) 0.0057(15) -0.0034(15)
C19 0.0129(15) 0.0181(18) 0.0129(17) 0.0014(14) 0.0017(13) 0.0054(13)
C20 0.0167(16) 0.0212(19) 0.0142(18) 0.0004(14) 0.0027(13) 0.0018(14)
C21 0.0305(19) 0.030(2) 0.0197(19) -0.0002(16) 0.0028(15) -0.0113(16)
C22 0.0190(17) 0.026(2) 0.0189(19) -0.0062(15) -0.0011(14) 0.0031(15)
C23 0.0169(16) 0.039(2) 0.0134(18) -0.0007(16) 0.0041(14) 0.0078(15)
C24 0.029(2) 0.072(3) 0.019(2) -0.002(2) 0.0077(16) 0.001(2)
C25 0.0120(15) 0.034(2) 0.023(2) 0.0055(16) 0.0062(14) 0.0029(15)
C26 0.0132(15) 0.0218(19) 0.0175(18) 0.0016(15) 0.0009(13) 0.0018(14)
C27 0.0253(18) 0.029(2) 0.025(2) 0.0014(17) 0.0018(15) -0.0109(16)
C28 0.0165(16) 0.022(2) 0.0062(16) 0.0003(14) 0.0040(12) 0.0056(14)
C29 0.0193(16) 0.024(2) 0.0101(17) -0.0028(14) 0.0038(13) 0.0040(14)
C30 0.0193(17) 0.027(2) 0.032(2) -0.0064(17) -0.0012(15) 0.0022(15)
C31 0.0147(16) 0.028(2) 0.0138(17) -0.0013(15) 0.0019(13) -0.0007(14)
C32 0.0197(17) 0.026(2) 0.0137(17) 0.0015(15) 0.0046(13) 0.0055(15)
C33 0.0198(17) 0.032(2) 0.030(2) 0.0026(17) 0.0018(15) 0.0080(15)
C34 0.0231(18) 0.022(2) 0.0226(19) 0.0033(15) 0.0050(15) 0.0050(15)
C35 0.0198(16) 0.022(2) 0.0136(17) 0.0026(15) 0.0042(13) 0.0033(14)
C36 0.0195(17) 0.023(2) 0.029(2) 0.0037(16) 0.0024(15) 0.0027(14)
C37 0.0154(15) 0.021(2) 0.0106(17) 0.0006(14) 0.0013(13) 0.0072(14)
C38 0.0164(16) 0.0179(19) 0.0130(17) 0.0046(14) 0.0018(13) -0.0014(14)
C39 0.044(2) 0.027(2) 0.0138(19) -0.0014(16) 0.0069(16) -0.0148(17)
C40 0.047(2) 0.026(2) 0.020(2) 0.0050(16) 0.0060(17) -0.0136(18)
C41 0.0291(19) 0.022(2) 0.0216(19) -0.0058(15) -0.0001(15) -0.0057(15)
C42 0.0193(17) 0.025(2) 0.0229(19) 0.0008(16) 0.0044(14) -0.0017(14)
Cl1 0.0296(4) 0.0248(5) 0.0248(5) 0.0041(4) -0.0010(4) -0.0010(4)
Cl2 0.0216(4) 0.0309(5) 0.0399(6) 0.0042(4) 0.0043(4) -0.0040(4)
Cl3 0.0255(4) 0.0275(5) 0.0195(5) 0.0001(4) 0.0004(3) 0.0021(4)
C43A 0.127(6) 0.048(5) 0.083(6) 0.002(5) 0.016(5) 0.017(5)
Cl4A 0.096(2) 0.126(3) 0.062(2) -0.023(2) 0.0244(17) 0.052(2)
Cl5A 0.258(6) 0.107(3) 0.155(4) 0.067(3) 0.144(4) 0.093(3)
Cl6A 0.230(6) 0.182(4) 0.114(3) 0.075(3) 0.091(4) 0.109(4)
C43B 0.127(6) 0.048(5) 0.083(6) 0.002(5) 0.016(5) 0.017(5)
Cl4B 0.096(2) 0.126(3) 0.062(2) -0.023(2) 0.0244(17) 0.052(2)
Cl5B 0.258(6) 0.107(3) 0.155(4) 0.067(3) 0.144(4) 0.093(3)
Cl6B 0.230(6) 0.182(4) 0.114(3) 0.075(3) 0.091(4) 0.109(4)
Cl4C 0.096(2) 0.126(3) 0.062(2) -0.023(2) 0.0244(17) 0.052(2)
Cl5C 0.258(6) 0.107(3) 0.155(4) 0.067(3) 0.144(4) 0.093(3)
Cl6C 0.230(6) 0.182(4) 0.114(3) 0.075(3) 0.091(4) 0.109(4)

loop_
_atom_type_symbol
_atom_type_description
_atom_type_scat_dispersion_real
_atom_type_scat_dispersion_imag
_atom_type_scat_source
C C 0.0033 0.0016 'International Tables Vol C Tables 4.2.6.8 and 6.1.1.4'
H H 0.0000 0.0000 'International Tables Vol C Tables 4.2.6.8 and 6.1.1.4'
N N 0.0061 0.0033 'International Tables Vol C Tables 4.2.6.8 and 6.1.1.4'
Fe Fe 0.3463 0.8444 'International Tables Vol C Tables 4.2.6.8 and 6.1.1.4'
Cl Cl 0.1484 0.1585 'International Tables Vol C Tables 4.2.6.8 and 6.1.1.4'

loop_
_geom_angle_atom_site_label_1
_geom_angle_atom_site_label_2
_geom_angle_atom_site_label_3
_geom_angle
_geom_angle_site_symmetry_1
_geom_angle_site_symmetry_3
_geom_angle_publ_flag
C37 Fe1 N1 88.30(11) . . ?
C37 Fe1 N3 91.90(11) . . ?
N1 Fe1 N3 179.80(11) . . ?
C37 Fe1 N4 92.07(11) . . ?
N1 Fe1 N4 90.93(10) . . ?
N3 Fe1 N4 89.06(10) . . ?
C37 Fe1 N2 88.58(11) . . ?
N1 Fe1 N2 89.20(10) . . ?
N3 Fe1 N2 90.81(10) . . ?
N4 Fe1 N2 179.34(10) . . ?
C37 Fe1 N6 178.30(11) . . ?
N1 Fe1 N6 90.18(10) . . ?
N3 Fe1 N6 89.62(10) . . ?
N4 Fe1 N6 88.71(10) . . ?
N2 Fe1 N6 90.64(10) . . ?
C(A1 N1 C(A2 105.7(2) . . ?
C(A1 N1 Fe1 126.8(2) . . ?
C(A2 N1 Fe1 127.40(19) . . ?
C(A4 N2 C(A3 105.9(2) . . ?
C(A4 N2 Fe1 126.35(19) . . ?
C(A3 N2 Fe1 127.72(19) . . ?
C(A5 N3 C(A6 105.6(2) . . ?
C(A5 N3 Fe1 126.4(2) . . ?
C(A6 N3 Fe1 128.05(19) . . ?
C(A8 N4 C(A7 106.2(2) . . ?
C(A8 N4 Fe1 125.8(2) . . ?
C(A7 N4 Fe1 127.95(19) . . ?
C38 N6 C39 104.9(3) . . ?
C38 N6 Fe1 127.1(2) . . ?
C39 N6 Fe1 128.0(2) . . ?
C38 N7 C40 106.8(3) . . ?
C38 N7 C41 127.1(3) . . ?
C40 N7 C41 126.1(3) . . ?
N1 C(A1 C(M4 126.0(3) . . ?
N1 C(A1 C(B1 110.0(3) . . ?
C(M4 C(A1 C(B1 123.9(3) . . ?
N1 C(A2 C(M1 125.9(3) . . ?
N1 C(A2 C(B2 109.9(3) . . ?
C(M1 C(A2 C(B2 124.1(3) . . ?
N2 C(A3 C(M1 125.1(3) . . ?
N2 C(A3 C(B3 109.8(2) . . ?
C(M1 C(A3 C(B3 124.9(3) . . ?
N2 C(A4 C(M2 125.9(3) . . ?
N2 C(A4 C(B4 109.7(3) . . ?
C(M2 C(A4 C(B4 124.2(3) . . ?
N3 C(A5 C(M2 126.2(3) . . ?
N3 C(A5 C(B5 110.1(3) . . ?
C(M2 C(A5 C(B5 123.7(3) . . ?
N3 C(A6 C(M3 125.7(3) . . ?
N3 C(A6 C(B6 109.9(3) . . ?
C(M3 C(A6 C(B6 124.1(3) . . ?
N4 C(A7 C(M3 126.1(3) . . ?
N4 C(A7 C(B7 109.5(2) . . ?
C(M3 C(A7 C(B7 124.2(3) . . ?
N4 C(A8 C(M4 126.6(3) . . ?
N4 C(A8 C(B8 109.8(3) . . ?
C(M4 C(A8 C(B8 123.6(3) . . ?
C(B2 C(B1 C(A1 107.2(3) . . ?
C(B2 C(B1 H(B1 126.4 . . ?
C(A1 C(B1 H(B1 126.4 . . ?
C(B1 C(B2 C(A2 107.1(3) . . ?
C(B1 C(B2 H(B2 126.5 . . ?
C(A2 C(B2 H(B2 126.5 . . ?
C(B4 C(B3 C(A3 107.0(3) . . ?
C(B4 C(B3 H(B3 126.5 . . ?
C(A3 C(B3 H(B3 126.5 . . ?
C(B3 C(B4 C(A4 107.6(3) . . ?
C(B3 C(B4 H(B4 126.2 . . ?
C(A4 C(B4 H(B4 126.2 . . ?
C(B6 C(B5 C(A5 107.2(3) . . ?
C(B6 C(B5 H(B5 126.4 . . ?
C(A5 C(B5 H(B5 126.4 . . ?
C(B5 C(B6 C(A6 107.2(3) . . ?
C(B5 C(B6 H(B6 126.4 . . ?
C(A6 C(B6 H(B6 126.4 . . ?
C(B8 C(B7 C(A7 106.9(3) . . ?
C(B8 C(B7 H(B7 126.5 . . ?
C(A7 C(B7 H(B7 126.5 . . ?
C(B7 C(B8 C(A8 107.6(3) . . ?
C(B7 C(B8 H(B8 126.2 . . ?
C(A8 C(B8 H(B8 126.2 . . ?
C(A3 C(M1 C(A2 122.7(3) . . ?
C(A3 C(M1 C1 119.2(3) . . ?
C(A2 C(M1 C1 118.1(3) . . ?
C(A4 C(M2 C(A5 123.0(3) . . ?
C(A4 C(M2 C10 119.0(3) . . ?
C(A5 C(M2 C10 118.0(3) . . ?
C(A7 C(M3 C(A6 122.2(3) . . ?
C(A7 C(M3 C19 118.5(3) . . ?
C(A6 C(M3 C19 119.3(3) . . ?
C(A1 C(M4 C(A8 123.0(3) . . ?
C(A1 C(M4 C28 118.2(3) . . ?
C(A8 C(M4 C28 118.8(3) . . ?
C2 C1 C8 119.8(3) . . ?
C2 C1 C(M1 120.3(3) . . ?
C8 C1 C(M1 119.8(3) . . ?
C1 C2 C4 119.6(3) . . ?
C1 C2 C3 121.2(3) . . ?
C4 C2 C3 119.2(3) . . ?
C2 C3 H3A 109.5 . . ?
C2 C3 H3B 109.5 . . ?
H3A C3 H3B 109.5 . . ?
C2 C3 H3C 109.5 . . ?
H3A C3 H3C 109.5 . . ?
H3B C3 H3C 109.5 . . ?
C5 C4 C2 121.6(3) . . ?
C5 C4 H4 119.2 . . ?
C2 C4 H4 119.2 . . ?
C4 C5 C7 118.5(3) . . ?
C4 C5 C6 121.1(3) . . ?
C7 C5 C6 120.5(3) . . ?
C5 C6 H6A 109.5 . . ?
C5 C6 H6B 109.5 . . ?
H6A C6 H6B 109.5 . . ?
C5 C6 H6C 109.5 . . ?
H6A C6 H6C 109.5 . . ?
H6B C6 H6C 109.5 . . ?
C5 C7 C8 121.7(3) . . ?
C5 C7 H7 119.1 . . ?
C8 C7 H7 119.1 . . ?
C1 C8 C7 118.8(3) . . ?
C1 C8 C9 121.6(3) . . ?
C7 C8 C9 119.5(3) . . ?
C8 C9 H9A 109.5 . . ?
C8 C9 H9B 109.5 . . ?
H9A C9 H9B 109.5 . . ?
C8 C9 H9C 109.5 . . ?
H9A C9 H9C 109.5 . . ?
H9B C9 H9C 109.5 . . ?
C11 C10 C17 120.2(3) . . ?
C11 C10 C(M2 121.3(3) . . ?
C17 C10 C(M2 118.4(3) . . ?
C13 C11 C10 119.0(3) . . ?
C13 C11 C12 119.7(3) . . ?
C10 C11 C12 121.3(3) . . ?
C11 C12 H12A 109.5 . . ?
C11 C12 H12B 109.5 . . ?
H12A C12 H12B 109.5 . . ?
C11 C12 H12C 109.5 . . ?
H12A C12 H12C 109.5 . . ?
H12B C12 H12C 109.5 . . ?
C14 C13 C11 121.9(3) . . ?
C14 C13 H13 119.0 . . ?
C11 C13 H13 119.0 . . ?
C16 C14 C13 118.3(3) . . ?
C16 C14 C15 120.5(3) . . ?
C13 C14 C15 121.2(3) . . ?
C14 C15 H15A 109.5 . . ?
C14 C15 H15B 109.5 . . ?
H15A C15 H15B 109.5 . . ?
C14 C15 H15C 109.5 . . ?
H15A C15 H15C 109.5 . . ?
H15B C15 H15C 109.5 . . ?
C14 C16 C17 121.8(3) . . ?
C14 C16 H16 119.1 . . ?
C17 C16 H16 119.1 . . ?
C16 C17 C10 118.8(3) . . ?
C16 C17 C18 120.1(3) . . ?
C10 C17 C18 121.1(3) . . ?
C17 C18 H18A 109.5 . . ?
C17 C18 H18B 109.5 . . ?
H18A C18 H18B 109.5 . . ?
C17 C18 H18C 109.5 . . ?
H18A C18 H18C 109.5 . . ?
H18B C18 H18C 109.5 . . ?
C20 C19 C26 119.5(3) . . ?
C20 C19 C(M3 119.0(3) . . ?
C26 C19 C(M3 121.6(3) . . ?
C22 C20 C19 119.1(3) . . ?
C22 C20 C21 119.5(3) . . ?
C19 C20 C21 121.4(3) . . ?
C20 C21 H21A 109.5 . . ?
C20 C21 H21B 109.5 . . ?
H21A C21 H21B 109.5 . . ?
C20 C21 H21C 109.5 . . ?
H21A C21 H21C 109.5 . . ?
H21B C21 H21C 109.5 . . ?
C23 C22 C20 122.1(3) . . ?
C23 C22 H22 118.9 . . ?
C20 C22 H22 118.9 . . ?
C22 C23 C25 117.6(3) . . ?
C22 C23 C24 120.4(3) . . ?
C25 C23 C24 122.0(3) . . ?
C23 C24 H24A 109.5 . . ?
C23 C24 H24B 109.5 . . ?
H24A C24 H24B 109.5 . . ?
C23 C24 H24C 109.5 . . ?
H24A C24 H24C 109.5 . . ?
H24B C24 H24C 109.5 . . ?
C26 C25 C23 122.5(3) . . ?
C26 C25 H25 118.7 . . ?
C23 C25 H25 118.7 . . ?
C25 C26 C19 119.2(3) . . ?
C25 C26 C27 119.2(3) . . ?
C19 C26 C27 121.7(3) . . ?
C26 C27 H27A 109.5 . . ?
C26 C27 H27B 109.5 . . ?
H27A C27 H27B 109.5 . . ?
C26 C27 H27C 109.5 . . ?
H27A C27 H27C 109.5 . . ?
H27B C27 H27C 109.5 . . ?
C35 C28 C29 120.4(3) . . ?
C35 C28 C(M4 119.2(3) . . ?
C29 C28 C(M4 120.4(3) . . ?
C31 C29 C28 118.8(3) . . ?
C31 C29 C30 119.7(3) . . ?
C28 C29 C30 121.5(3) . . ?
C29 C30 H30A 109.5 . . ?
C29 C30 H30B 109.5 . . ?
H30A C30 H30B 109.5 . . ?
C29 C30 H30C 109.5 . . ?
H30A C30 H30C 109.5 . . ?
H30B C30 H30C 109.5 . . ?
C29 C31 C32 121.8(3) . . ?
C29 C31 H31 119.1 . . ?
C32 C31 H31 119.1 . . ?
C31 C32 C34 118.3(3) . . ?
C31 C32 C33 119.9(3) . . ?
C34 C32 C33 121.7(3) . . ?
C32 C33 H33A 109.5 . . ?
C32 C33 H33B 109.5 . . ?
H33A C33 H33B 109.5 . . ?
C32 C33 H33C 109.5 . . ?
H33A C33 H33C 109.5 . . ?
H33B C33 H33C 109.5 . . ?
C35 C34 C32 121.7(3) . . ?
C35 C34 H34 119.1 . . ?
C32 C34 H34 119.1 . . ?
C34 C35 C28 118.9(3) . . ?
C34 C35 C36 120.5(3) . . ?
C28 C35 C36 120.5(3) . . ?
C35 C36 H36A 109.5 . . ?
C35 C36 H36B 109.5 . . ?
H36A C36 H36B 109.5 . . ?
C35 C36 H36C 109.5 . . ?
H36A C36 H36C 109.5 . . ?
H36B C36 H36C 109.5 . . ?
N5 C37 Fe1 176.2(3) . . ?
N6 C38 N7 111.8(3) . . ?
N6 C38 H38 124.1 . . ?
N7 C38 H38 124.1 . . ?
C40 C39 N6 109.7(3) . . ?
C40 C39 H39 125.1 . . ?
N6 C39 H39 125.1 . . ?
C39 C40 N7 106.8(3) . . ?
C39 C40 H40 126.6 . . ?
N7 C40 H40 126.6 . . ?
N7 C41 H41A 109.5 . . ?
N7 C41 H41B 109.5 . . ?
H41A C41 H41B 109.5 . . ?
N7 C41 H41C 109.5 . . ?
H41A C41 H41C 109.5 . . ?
H41B C41 H41C 109.5 . . ?
Cl3 C42 Cl2 111.04(17) . . ?
Cl3 C42 Cl1 110.26(17) . . ?
Cl2 C42 Cl1 110.21(17) . . ?
Cl3 C42 H42 108.4 . . ?
Cl2 C42 H42 108.4 . . ?
Cl1 C42 H42 108.4 . . ?
Cl4C C43A Cl6A 162.8(8) . . ?
Cl6A C43A Cl5A 120.4(8) . . ?
Cl4C C43A Cl6C 134.1(10) . . ?
Cl6A C43A Cl6C 61.2(7) . . ?
Cl5A C43A Cl6C 143.1(11) . . ?
Cl4C C43A Cl4A 68.3(6) . . ?
Cl6A C43A Cl4A 122.5(7) . . ?
Cl5A C43A Cl4A 108.2(7) . . ?
Cl6C C43A Cl4A 97.0(9) . . ?
Cl4C C43A Cl5C 114.9(7) . . ?
Cl6A C43A Cl5C 47.8(5) . . ?
Cl5A C43A Cl5C 74.8(6) . . ?
Cl6C C43A Cl5C 105.9(9) . . ?
Cl4A C43A Cl5C 135.1(8) . . ?
Cl4A Cl4A C43A 156.8(7) 3_766 . ?
Cl4B C43B Cl5B 123.1(12) . . ?
Cl4B C43B Cl6B 110.3(11) . . ?
Cl5B C43B Cl6B 103.7(9) . . ?
Cl4B C43B H43B 106.2 . . ?
Cl5B C43B H43B 106.2 . . ?
Cl6B C43B H43B 106.2 . . ?

loop_
_geom_bond_atom_site_label_1
_geom_bond_atom_site_label_2
_geom_bond_distance
_geom_bond_site_symmetry_2
_geom_bond_publ_flag
Fe1 C37 1.929(3) . ?
Fe1 N1 1.974(2) . ?
Fe1 N3 1.977(2) . ?
Fe1 N4 1.987(2) . ?
Fe1 N2 1.991(2) . ?
Fe1 N6 2.026(2) . ?
N1 C(A1 1.377(3) . ?
N1 C(A2 1.382(4) . ?
N2 C(A4 1.376(3) . ?
N2 C(A3 1.381(4) . ?
N3 C(A5 1.377(3) . ?
N3 C(A6 1.383(4) . ?
N4 C(A8 1.377(3) . ?
N4 C(A7 1.378(4) . ?
N5 C37 1.155(4) . ?
N6 C38 1.331(4) . ?
N6 C39 1.370(4) . ?
N7 C38 1.331(4) . ?
N7 C40 1.367(4) . ?
N7 C41 1.471(4) . ?
C(A1 C(M4 1.391(4) . ?
C(A1 C(B1 1.433(4) . ?
C(A2 C(M1 1.395(4) . ?
C(A2 C(B2 1.435(4) . ?
C(A3 C(M1 1.394(4) . ?
C(A3 C(B3 1.434(4) . ?
C(A4 C(M2 1.392(4) . ?
C(A4 C(B4 1.432(4) . ?
C(A5 C(M2 1.399(4) . ?
C(A5 C(B5 1.432(4) . ?
C(A6 C(M3 1.397(4) . ?
C(A6 C(B6 1.431(4) . ?
C(A7 C(M3 1.390(4) . ?
C(A7 C(B7 1.446(4) . ?
C(A8 C(M4 1.396(4) . ?
C(A8 C(B8 1.434(4) . ?
C(B1 C(B2 1.353(4) . ?
C(B1 H(B1 0.9500 . ?
C(B2 H(B2 0.9500 . ?
C(B3 C(B4 1.348(4) . ?
C(B3 H(B3 0.9500 . ?
C(B4 H(B4 0.9500 . ?
C(B5 C(B6 1.351(4) . ?
C(B5 H(B5 0.9500 . ?
C(B6 H(B6 0.9500 . ?
C(B7 C(B8 1.349(4) . ?
C(B7 H(B7 0.9500 . ?
C(B8 H(B8 0.9500 . ?
C(M1 C1 1.506(4) . ?
C(M2 C10 1.503(4) . ?
C(M3 C19 1.503(4) . ?
C(M4 C28 1.498(4) . ?
C1 C2 1.390(4) . ?
C1 C8 1.399(4) . ?
C2 C4 1.399(4) . ?
C2 C3 1.516(5) . ?
C3 H3A 0.9800 . ?
C3 H3B 0.9800 . ?
C3 H3C 0.9800 . ?
C4 C5 1.375(4) . ?
C4 H4 0.9500 . ?
C5 C7 1.382(5) . ?
C5 C6 1.515(5) . ?
C6 H6A 0.9800 . ?
C6 H6B 0.9800 . ?
C6 H6C 0.9800 . ?
C7 C8 1.403(4) . ?
C7 H7 0.9500 . ?
C8 C9 1.506(5) . ?
C9 H9A 0.9800 . ?
C9 H9B 0.9800 . ?
C9 H9C 0.9800 . ?
C10 C11 1.398(4) . ?
C10 C17 1.403(4) . ?
C11 C13 1.388(4) . ?
C11 C12 1.507(4) . ?
C12 H12A 0.9800 . ?
C12 H12B 0.9800 . ?
C12 H12C 0.9800 . ?
C13 C14 1.386(4) . ?
C13 H13 0.9500 . ?
C14 C16 1.385(4) . ?
C14 C15 1.518(4) . ?
C15 H15A 0.9800 . ?
C15 H15B 0.9800 . ?
C15 H15C 0.9800 . ?
C16 C17 1.393(4) . ?
C16 H16 0.9500 . ?
C17 C18 1.506(4) . ?
C18 H18A 0.9800 . ?
C18 H18B 0.9800 . ?
C18 H18C 0.9800 . ?
C19 C20 1.405(4) . ?
C19 C26 1.406(4) . ?
C20 C22 1.401(4) . ?
C20 C21 1.504(4) . ?
C21 H21A 0.9800 . ?
C21 H21B 0.9800 . ?
C21 H21C 0.9800 . ?
C22 C23 1.384(4) . ?
C22 H22 0.9500 . ?
C23 C25 1.388(4) . ?
C23 C24 1.509(4) . ?
C24 H24A 0.9800 . ?
C24 H24B 0.9800 . ?
C24 H24C 0.9800 . ?
C25 C26 1.387(4) . ?
C25 H25 0.9500 . ?
C26 C27 1.514(4) . ?
C27 H27A 0.9800 . ?
C27 H27B 0.9800 . ?
C27 H27C 0.9800 . ?
C28 C35 1.401(4) . ?
C28 C29 1.407(4) . ?
C29 C31 1.391(4) . ?
C29 C30 1.507(4) . ?
C30 H30A 0.9800 . ?
C30 H30B 0.9800 . ?
C30 H30C 0.9800 . ?
C31 C32 1.392(4) . ?
C31 H31 0.9500 . ?
C32 C34 1.394(4) . ?
C32 C33 1.520(4) . ?
C33 H33A 0.9800 . ?
C33 H33B 0.9800 . ?
C33 H33C 0.9800 . ?
C34 C35 1.392(4) . ?
C34 H34 0.9500 . ?
C35 C36 1.503(4) . ?
C36 H36A 0.9800 . ?
C36 H36B 0.9800 . ?
C36 H36C 0.9800 . ?
C38 H38 0.9500 . ?
C39 C40 1.347(4) . ?
C39 H39 0.9500 . ?
C40 H40 0.9500 . ?
C41 H41A 0.9800 . ?
C41 H41B 0.9800 . ?
C41 H41C 0.9800 . ?
C42 Cl3 1.756(3) . ?
C42 Cl2 1.770(3) . ?
C42 Cl1 1.782(3) . ?
C42 H42 1.0000 . ?
C43A Cl4C 1.490(11) . ?
C43A Cl6A 1.597(11) . ?
C43A Cl5A 1.661(10) . ?
C43A Cl6C 1.674(14) . ?
C43A Cl4A 1.719(10) . ?
C43A Cl5C 1.806(13) . ?
Cl4A Cl4A 1.360(8) 3_766 ?
C43B Cl4B 1.584(15) . ?
C43B Cl5B 1.775(16) . ?
C43B Cl6B 1.842(15) . ?
C43B H43B 1.0000 . ?
